data_1545141
loop_
_publ_author_name
'Wang, Xiao'
'Yang, Peng'
'Zhang, Yong'
'Tang, Chao-Zhe'
'Tian, Fang'
'Peng, Lin'
'Wang, Li-Xin'

_publ_section_title
;
 Isatin N,N'-Cyclic Azomethine Imine 1,3-Dipole and Abnormal [3 +
 2]-Cycloaddition with Maleimide in the Presence of
 1,4-Diazabicyclo[2.2.2]octane.
;
_journal_issue 3
_journal_name_full 'Organic letters'
_journal_page_first 646
_journal_page_last 649
_journal_paper_doi 10.1021/acs.orglett.6b03815
_journal_volume 19
_journal_year 2017
_chemical_formula_moiety 'C18 H14 Br N3 O2'
_chemical_formula_sum 'C18 H14 Br N3 O2'
_chemical_formula_weight 384.23
_chemical_name_systematic
; 
 ? 
;
_space_group_IT_number 2
_symmetry_cell_setting triclinic
_symmetry_space_group_name_Hall '-P 1'
_symmetry_space_group_name_H-M 'P -1'
_atom_sites_solution_hydrogens geom
_atom_sites_solution_primary direct
_atom_sites_solution_secondary difmap
_audit_creation_method SHELXL-97
_cell_angle_alpha 62.243(2)
_cell_angle_beta 79.445(2)
_cell_angle_gamma 71.467(2)
_cell_formula_units_Z 2
_cell_length_a 8.2891(11)
_cell_length_b 10.3190(14)
_cell_length_c 10.7253(15)
_cell_measurement_reflns_used 7835
_cell_measurement_temperature 100(2)
_cell_measurement_theta_max 30.15
_cell_measurement_theta_min 2.31
_cell_volume 769.05(18)
_computing_cell_refinement 'Bruker SAINT'
_computing_data_collection 'Bruker APEX2'
_computing_data_reduction 'Bruker SAINT'
_computing_molecular_graphics 'Bruker SHELXTL'
_computing_publication_material 'Bruker SHELXTL'
_computing_structure_refinement 'SHELXL-97 (Sheldrick, 2008)'
_computing_structure_solution 'SHELXS-97 (Sheldrick, 2008)'
_diffrn_ambient_temperature 100(2)
_diffrn_measured_fraction_theta_full 0.955
_diffrn_measured_fraction_theta_max 0.955
_diffrn_measurement_device_type 'Bruker APEX-II CCD'
_diffrn_measurement_method '\f and \w scans'
_diffrn_radiation_monochromator graphite
_diffrn_radiation_source 'fine-focus sealed tube'
_diffrn_radiation_type MoK\a
_diffrn_radiation_wavelength 0.71073
_diffrn_reflns_av_R_equivalents 0.0389
_diffrn_reflns_av_sigmaI/netI 0.0469
_diffrn_reflns_limit_h_max 11
_diffrn_reflns_limit_h_min -11
_diffrn_reflns_limit_k_max 14
_diffrn_reflns_limit_k_min -14
_diffrn_reflns_limit_l_max 15
_diffrn_reflns_limit_l_min -14
_diffrn_reflns_number 10787
_diffrn_reflns_theta_full 29.99
_diffrn_reflns_theta_max 29.99
_diffrn_reflns_theta_min 2.15
_exptl_absorpt_coefficient_mu 2.689
_exptl_absorpt_correction_T_max 0.7046
_exptl_absorpt_correction_T_min 0.2193
_exptl_absorpt_correction_type multi-scan
_exptl_absorpt_process_details sadabs
_exptl_crystal_colour brown
_exptl_crystal_density_diffrn 1.659
_exptl_crystal_density_method 'not measured'
_exptl_crystal_description block
_exptl_crystal_F_000 388
_exptl_crystal_size_max 0.81
_exptl_crystal_size_mid 0.72
_exptl_crystal_size_min 0.14
_refine_diff_density_max 0.502
_refine_diff_density_min -0.819
_refine_diff_density_rms 0.149
_refine_ls_extinction_method none
_refine_ls_goodness_of_fit_ref 1.069
_refine_ls_hydrogen_treatment constr
_refine_ls_matrix_type full
_refine_ls_number_parameters 217
_refine_ls_number_reflns 4286
_refine_ls_number_restraints 0
_refine_ls_restrained_S_all 1.069
_refine_ls_R_factor_all 0.0331
_refine_ls_R_factor_gt 0.0294
_refine_ls_shift/su_max 0.001
_refine_ls_shift/su_mean 0.000
_refine_ls_structure_factor_coef Fsqd
_refine_ls_weighting_details 'calc w=1/[\s^2^(Fo^2^)+(0.0402P)^2^+0.2623P] where P=(Fo^2^+2Fc^2^)/3'
_refine_ls_weighting_scheme calc
_refine_ls_wR_factor_gt 0.0814
_refine_ls_wR_factor_ref 0.0832
_reflns_number_gt 3950
_reflns_number_total 4286
_reflns_threshold_expression >2sigma(I)
_cod_data_source_file ol6b03815_si_003.cif
_cod_data_source_block mo_wlx_wx2_0m
_cod_depositor_comments
;
The following automatic conversions were performed:

'_symmetry_cell_setting' value 'Triclinic' changed to 'triclinic'
according to
/usr/data/users/saulius/crontab/automatic-downloads/rss-feeds/ACS/lib/dictionaries/cif_core.dic
dictionary named 'cif_core.dic' version 2.4.2 from 2011-04-26.

Automatic conversion script
Id: cif_fix_values 4268 2015-11-12 08:31:59Z antanas 

 Adding full bibliography for 1545140--1545141.cif.
;
_cod_database_code 1545141

loop_
_symmetry_equiv_pos_as_xyz
'x, y, z'
'-x, -y, -z'

loop_
_atom_site_label
_atom_site_type_symbol
_atom_site_fract_x
_atom_site_fract_y
_atom_site_fract_z
_atom_site_U_iso_or_equiv
_atom_site_adp_type
_atom_site_occupancy
_atom_site_symmetry_multiplicity
_atom_site_calc_flag
_atom_site_refinement_flags
Br1 Br 0.69480(2) 0.903007(18) -0.345645(18) 0.02107(7) Uani 1 1 d .
O1 O 1.29638(16) -0.09746(15) -0.00522(14) 0.0208(3) Uani 1 1 d .
O2 O 0.73226(18) 0.18357(16) 0.33460(14) 0.0243(3) Uani 1 1 d .
N1 N 1.10434(18) 0.10671(16) 0.01870(15) 0.0156(3) Uani 1 1 d .
N2 N 0.99296(17) 0.12214(16) 0.12230(15) 0.0139(3) Uani 1 1 d .
N3 N 0.66475(18) 0.42606(17) 0.15193(15) 0.0159(3) Uani 1 1 d .
C1 C 1.1904(2) -0.04501(19) 0.06761(18) 0.0172(3) Uani 1 1 d .
C2 C 0.8875(2) 0.25457(19) 0.10488(18) 0.0145(3) Uani 1 1 d .
C3 C 0.7565(2) 0.2758(2) 0.21459(18) 0.0167(3) Uani 1 1 d .
C4 C 0.5325(2) 0.4973(2) 0.22909(19) 0.0189(3) Uani 1 1 d .
H4A H 0.4771 0.4205 0.3028 0.023 Uiso 1 1 calc R
H4B H 0.4446 0.5784 0.1633 0.023 Uiso 1 1 calc R
C5 C 0.60629(19) 0.5649(2) 0.29732(17) 0.0157(3) Uani 1 1 d .
C6 C 0.5896(2) 0.7202(2) 0.23649(18) 0.0183(3) Uani 1 1 d .
H6 H 0.5318 0.7848 0.1510 0.022 Uiso 1 1 calc R
C7 C 0.6569(2) 0.7821(2) 0.29972(19) 0.0195(3) Uani 1 1 d .
H7 H 0.6424 0.8887 0.2588 0.023 Uiso 1 1 calc R
C8 C 0.7450(2) 0.6873(2) 0.42261(19) 0.0185(3) Uani 1 1 d .
H8 H 0.7917 0.7289 0.4657 0.022 Uiso 1 1 calc R
C9 C 0.73096(19) 0.50211(19) 0.01585(17) 0.0138(3) Uani 1 1 d .
C10 C 0.6749(2) 0.65285(19) -0.07819(18) 0.0154(3) Uani 1 1 d .
H10 H 0.5807 0.7213 -0.0561 0.019 Uiso 1 1 calc R
C11 C 0.7656(2) 0.69875(18) -0.20830(18) 0.0150(3) Uani 1 1 d .
C12 C 0.9054(2) 0.60097(19) -0.24257(17) 0.0146(3) Uani 1 1 d .
H12 H 0.9646 0.6382 -0.3313 0.017 Uiso 1 1 calc R
C13 C 0.95855(19) 0.44856(18) -0.14657(17) 0.0131(3) Uani 1 1 d .
H13 H 1.0528 0.3805 -0.1691 0.016 Uiso 1 1 calc R
C14 C 0.86994(19) 0.39861(18) -0.01667(17) 0.0125(3) Uani 1 1 d .
C15 C 0.7649(2) 0.5315(2) 0.48272(18) 0.0183(3) Uani 1 1 d .
H15 H 0.8268 0.4665 0.5661 0.022 Uiso 1 1 calc R
C16 C 0.6946(2) 0.4704(2) 0.42121(18) 0.0175(3) Uani 1 1 d .
H16 H 0.7067 0.3641 0.4636 0.021 Uiso 1 1 calc R
C17 C 0.9913(2) -0.02315(19) 0.25238(18) 0.0192(3) Uani 1 1 d .
H17A H 0.8820 -0.0488 0.2663 0.023 Uiso 1 1 calc R
H17B H 1.0122 -0.0174 0.3374 0.023 Uiso 1 1 calc R
C18 C 1.1370(2) -0.1367(2) 0.21893(19) 0.0212(3) Uani 1 1 d .
H18A H 1.0990 -0.2225 0.2278 0.025 Uiso 1 1 calc R
H18B H 1.2319 -0.1771 0.2825 0.025 Uiso 1 1 calc R

loop_
_atom_site_aniso_label
_atom_site_aniso_U_11
_atom_site_aniso_U_22
_atom_site_aniso_U_33
_atom_site_aniso_U_23
_atom_site_aniso_U_13
_atom_site_aniso_U_12
Br1 0.02710(10) 0.01305(10) 0.01944(11) -0.00516(7) -0.00757(7) -0.00014(7)
O1 0.0225(6) 0.0185(6) 0.0205(6) -0.0102(5) -0.0082(5) 0.0026(5)
O2 0.0301(7) 0.0243(7) 0.0154(6) -0.0058(5) 0.0062(5) -0.0120(6)
N1 0.0176(6) 0.0149(6) 0.0136(6) -0.0064(5) -0.0023(5) -0.0024(5)
N2 0.0176(6) 0.0139(6) 0.0110(6) -0.0044(5) -0.0017(5) -0.0061(5)
N3 0.0161(6) 0.0203(7) 0.0129(7) -0.0091(6) 0.0035(5) -0.0060(5)
C1 0.0198(7) 0.0149(7) 0.0164(8) -0.0054(6) -0.0080(6) -0.0024(6)
C2 0.0162(7) 0.0157(7) 0.0138(7) -0.0069(6) -0.0011(6) -0.0058(6)
C3 0.0180(7) 0.0202(8) 0.0145(8) -0.0082(6) 0.0021(6) -0.0090(6)
C4 0.0138(7) 0.0304(9) 0.0177(8) -0.0155(7) 0.0041(6) -0.0073(6)
C5 0.0108(6) 0.0242(8) 0.0139(7) -0.0112(7) 0.0034(5) -0.0049(6)
C6 0.0147(7) 0.0215(8) 0.0149(8) -0.0076(7) -0.0030(6) 0.0007(6)
C7 0.0202(7) 0.0174(8) 0.0186(8) -0.0078(7) -0.0010(6) -0.0021(6)
C8 0.0193(7) 0.0234(8) 0.0152(8) -0.0100(7) -0.0003(6) -0.0068(6)
C9 0.0132(6) 0.0191(8) 0.0126(7) -0.0091(6) 0.0002(5) -0.0057(6)
C10 0.0140(7) 0.0168(8) 0.0170(8) -0.0101(6) -0.0021(6) -0.0011(6)
C11 0.0179(7) 0.0131(7) 0.0137(7) -0.0054(6) -0.0042(6) -0.0026(6)
C12 0.0160(7) 0.0150(7) 0.0118(7) -0.0049(6) -0.0011(5) -0.0042(6)
C13 0.0135(6) 0.0142(7) 0.0119(7) -0.0062(6) -0.0005(5) -0.0032(5)
C14 0.0137(6) 0.0147(7) 0.0110(7) -0.0066(6) -0.0008(5) -0.0043(5)
C15 0.0199(7) 0.0223(8) 0.0100(7) -0.0052(6) -0.0010(6) -0.0049(6)
C16 0.0190(7) 0.0195(8) 0.0125(7) -0.0062(6) 0.0030(6) -0.0068(6)
C17 0.0252(8) 0.0145(8) 0.0136(8) -0.0007(6) -0.0028(6) -0.0074(6)
C18 0.0295(9) 0.0144(8) 0.0158(8) -0.0030(6) -0.0068(7) -0.0033(7)

loop_
_atom_type_symbol
_atom_type_description
_atom_type_scat_dispersion_real
_atom_type_scat_dispersion_imag
_atom_type_scat_source
C C 0.0033 0.0016 'International Tables Vol C Tables 4.2.6.8 and 6.1.1.4'
H H 0.0000 0.0000 'International Tables Vol C Tables 4.2.6.8 and 6.1.1.4'
N N 0.0061 0.0033 'International Tables Vol C Tables 4.2.6.8 and 6.1.1.4'
O O 0.0106 0.0060 'International Tables Vol C Tables 4.2.6.8 and 6.1.1.4'
Br Br -0.2901 2.4595 'International Tables Vol C Tables 4.2.6.8 and 6.1.1.4'

loop_
_geom_angle_atom_site_label_1
_geom_angle_atom_site_label_2
_geom_angle_atom_site_label_3
_geom_angle
N2 N1 C1 107.09(14)
C2 N2 N1 121.30(15)
C2 N2 C17 123.59(14)
N1 N2 C17 114.98(14)
C3 N3 C9 111.16(14)
C3 N3 C4 122.53(14)
C9 N3 C4 125.72(15)
O1 C1 N1 123.03(16)
O1 C1 C18 125.10(16)
N1 C1 C18 111.86(15)
N2 C2 C14 128.77(15)
N2 C2 C3 123.15(16)
C14 C2 C3 108.05(14)
O2 C3 N3 125.78(16)
O2 C3 C2 129.10(17)
N3 C3 C2 105.12(14)
N3 C4 C5 111.43(13)
N3 C4 H4A 109.3
C5 C4 H4A 109.3
N3 C4 H4B 109.3
C5 C4 H4B 109.3
H4A C4 H4B 108.0
C6 C5 C16 119.26(15)
C6 C5 C4 120.74(15)
C16 C5 C4 120.00(16)
C5 C6 C7 120.64(16)
C5 C6 H6 119.7
C7 C6 H6 119.7
C8 C7 C6 119.72(17)
C8 C7 H7 120.1
C6 C7 H7 120.1
C7 C8 C15 119.96(16)
C7 C8 H8 120.0
C15 C8 H8 120.0
C10 C9 N3 128.03(15)
C10 C9 C14 122.54(15)
N3 C9 C14 109.42(15)
C9 C10 C11 115.86(15)
C9 C10 H10 122.1
C11 C10 H10 122.1
C12 C11 C10 123.14(15)
C12 C11 Br1 118.05(12)
C10 C11 Br1 118.82(12)
C11 C12 C13 120.02(15)
C11 C12 H12 120.0
C13 C12 H12 120.0
C14 C13 C12 118.35(15)
C14 C13 H13 120.8
C12 C13 H13 120.8
C13 C14 C9 120.06(15)
C13 C14 C2 133.76(15)
C9 C14 C2 106.17(14)
C16 C15 C8 120.20(16)
C16 C15 H15 119.9
C8 C15 H15 119.9
C15 C16 C5 120.19(16)
C15 C16 H16 119.9
C5 C16 H16 119.9
N2 C17 C18 101.88(14)
N2 C17 H17A 111.4
C18 C17 H17A 111.4
N2 C17 H17B 111.4
C18 C17 H17B 111.4
H17A C17 H17B 109.3
C17 C18 C1 103.76(14)
C17 C18 H18A 111.0
C1 C18 H18A 111.0
C17 C18 H18B 111.0
C1 C18 H18B 111.0
H18A C18 H18B 109.0

loop_
_geom_bond_atom_site_label_1
_geom_bond_atom_site_label_2
_geom_bond_distance
Br1 C11 1.8961(17)
O1 C1 1.231(2)
O2 C3 1.220(2)
N1 N2 1.3446(19)
N1 C1 1.378(2)
N2 C2 1.315(2)
N2 C17 1.501(2)
N3 C3 1.379(2)
N3 C9 1.400(2)
N3 C4 1.466(2)
C1 C18 1.516(3)
C2 C14 1.434(2)
C2 C3 1.494(2)
C4 C5 1.518(2)
C4 H4A 0.9900
C4 H4B 0.9900
C5 C6 1.390(2)
C5 C16 1.396(2)
C6 C7 1.396(2)
C6 H6 0.9500
C7 C8 1.387(2)
C7 H7 0.9500
C8 C15 1.391(3)
C8 H8 0.9500
C9 C10 1.380(2)
C9 C14 1.417(2)
C10 C11 1.401(2)
C10 H10 0.9500
C11 C12 1.394(2)
C12 C13 1.395(2)
C12 H12 0.9500
C13 C14 1.394(2)
C13 H13 0.9500
C15 C16 1.391(2)
C15 H15 0.9500
C16 H16 0.9500
C17 C18 1.514(3)
C17 H17A 0.9900
C17 H17B 0.9900
C18 H18A 0.9900
C18 H18B 0.9900

loop_
_geom_torsion_atom_site_label_1
_geom_torsion_atom_site_label_2
_geom_torsion_atom_site_label_3
_geom_torsion_atom_site_label_4
_geom_torsion
C1 N1 N2 C2 -177.67(14)
C1 N1 N2 C17 -1.63(18)
N2 N1 C1 O1 176.56(15)
N2 N1 C1 C18 -2.82(18)
N1 N2 C2 C14 -0.3(3)
C17 N2 C2 C14 -175.98(15)
N1 N2 C2 C3 177.19(14)
C17 N2 C2 C3 1.5(2)
C9 N3 C3 O2 177.11(16)
C4 N3 C3 O2 5.4(3)
C9 N3 C3 C2 -2.63(17)
C4 N3 C3 C2 -174.32(13)
N2 C2 C3 O2 5.0(3)
C14 C2 C3 O2 -177.09(17)
N2 C2 C3 N3 -175.30(15)
C14 C2 C3 N3 2.64(17)
C3 N3 C4 C5 89.25(19)
C9 N3 C4 C5 -81.2(2)
N3 C4 C5 C6 101.45(18)
N3 C4 C5 C16 -77.44(19)
C16 C5 C6 C7 -1.4(2)
C4 C5 C6 C7 179.73(15)
C5 C6 C7 C8 1.6(3)
C6 C7 C8 C15 -0.4(3)
C3 N3 C9 C10 -179.17(16)
C4 N3 C9 C10 -7.8(3)
C3 N3 C9 C14 1.69(18)
C4 N3 C9 C14 173.06(14)
N3 C9 C10 C11 -179.87(15)
C14 C9 C10 C11 -0.8(2)
C9 C10 C11 C12 -0.8(2)
C9 C10 C11 Br1 178.75(11)
C10 C11 C12 C13 1.6(2)
Br1 C11 C12 C13 -177.90(12)
C11 C12 C13 C14 -0.8(2)
C12 C13 C14 C9 -0.7(2)
C12 C13 C14 C2 -179.77(16)
C10 C9 C14 C13 1.6(2)
N3 C9 C14 C13 -179.20(13)
C10 C9 C14 C2 -179.10(14)
N3 C9 C14 C2 0.08(17)
N2 C2 C14 C13 -4.7(3)
C3 C2 C14 C13 177.47(16)
N2 C2 C14 C9 176.12(16)
C3 C2 C14 C9 -1.67(17)
C7 C8 C15 C16 -1.0(3)
C8 C15 C16 C5 1.2(2)
C6 C5 C16 C15 0.0(2)
C4 C5 C16 C15 178.88(14)
C2 N2 C17 C18 -178.88(15)
N1 N2 C17 C18 5.18(18)
N2 C17 C18 C1 -6.09(16)
O1 C1 C18 C17 -173.46(16)
N1 C1 C18 C17 5.91(18)
